data_2238733
loop_
_publ_author_name
'Yamuna, Thammarse S.'
'Jasinski, Jerry P.'
'Anderson, Brian J.'
'Yathirajan, H.S.'
'Kaur, Manpreet'

_publ_section_title
;
 2-[4-(Trifluoromethyl)phenylsulfanyl]benzoic acid
;
_journal_coeditor_code HB7150
_journal_issue 11
_journal_name_full 'Acta Crystallographica Section E'
_journal_page_first o1704
_journal_paper_doi 10.1107/S1600536813028778
_journal_volume 69
_journal_year 2013
_chemical_formula_iupac 'C14 H9 F3 O2 S'
_chemical_formula_moiety 'C14 H9 F3 O2 S'
_chemical_formula_sum 'C14 H9 F3 O2 S'
_chemical_formula_weight 298.28
_chemical_name_systematic
;
2-[4-(Trifluoromethyl)phenylsulfanyl]benzoic acid
;
_space_group_crystal_system triclinic
_space_group_IT_number 2
_space_group_name_Hall '-P 1'
_space_group_name_H-M_alt 'P -1'
_symmetry_space_group_name_Hall '-P 1'
_symmetry_space_group_name_H-M 'P -1'
_atom_sites_solution_hydrogens geom
_atom_sites_solution_primary direct
_audit_creation_method
;
  Olex2 1.2
  (compiled Apr 23 2013 17:54:37, GUI svn.r4466)
;
_cell_angle_alpha 82.678(8)
_cell_angle_beta 83.642(7)
_cell_angle_gamma 72.309(7)
_cell_formula_units_Z 2
_cell_length_a 7.3071(5)
_cell_length_b 8.0790(7)
_cell_length_c 11.3878(11)
_cell_measurement_reflns_used 1645
_cell_measurement_temperature 173(2)
_cell_measurement_theta_max 72.07
_cell_measurement_theta_min 5.77
_cell_volume 633.41(10)
_computing_cell_refinement 'CrysAlis PRO (Agilent, 2012)'
_computing_data_collection 'CrysAlis PRO (Agilent, 2012)'
_computing_data_reduction 'CrysAlis RED (Agilent, 2012)'
_computing_molecular_graphics 'OLEX2 (Dolomanov <i>et al.</i>, 2009)'
_computing_publication_material 'OLEX2 (Dolomanov <i>et al.</i>, 2009)'
_computing_structure_refinement 'SHELXL2012 (Sheldrick, 2008)'
_computing_structure_solution 'SUPERFLIP (Palatinus & Chapuis, 2007)'
_diffrn_ambient_temperature 173(2)
_diffrn_detector_area_resol_mean 16.0416
_diffrn_measured_fraction_theta_full 0.997
_diffrn_measured_fraction_theta_max 0.972
_diffrn_measurement_device_type 'Agilent Gemini EOS'
_diffrn_measurement_method '\w scans'
_diffrn_radiation_type CuK\a
_diffrn_radiation_wavelength 1.54184
_diffrn_reflns_av_R_equivalents 0.0378
_diffrn_reflns_limit_h_max 6
_diffrn_reflns_limit_h_min -8
_diffrn_reflns_limit_k_max 6
_diffrn_reflns_limit_k_min -9
_diffrn_reflns_limit_l_max 14
_diffrn_reflns_limit_l_min -13
_diffrn_reflns_number 3701
_diffrn_reflns_theta_full 67.684
_diffrn_reflns_theta_max 72.220
_diffrn_reflns_theta_min 5.777
_exptl_absorpt_coefficient_mu 2.632
_exptl_absorpt_correction_T_max 1.00000
_exptl_absorpt_correction_T_min 0.84745
_exptl_absorpt_correction_type multi-scan
_exptl_absorpt_process_details
;
(CrysAlis PRO and CrysAlis RED; Agilent, 2012)
;
_exptl_crystal_colour colourless
_exptl_crystal_density_diffrn 1.564
_exptl_crystal_description irregular
_exptl_crystal_F_000 304
_exptl_crystal_size_max 0.24
_exptl_crystal_size_mid 0.22
_exptl_crystal_size_min 0.12
_refine_diff_density_max 0.713
_refine_diff_density_min -0.377
_refine_ls_extinction_coef 0.0044(14)
_refine_ls_extinction_expression Fc^*^=kFc[1+0.001xFc^2^\l^3^/sin(2\q)]^-1/4^
_refine_ls_extinction_method 'SHELXL2012 (Sheldrick, 2008)'
_refine_ls_goodness_of_fit_ref 1.038
_refine_ls_hydrogen_treatment constr
_refine_ls_matrix_type full
_refine_ls_number_parameters 193
_refine_ls_number_reflns 2419
_refine_ls_number_restraints 0
_refine_ls_restrained_S_all 1.038
_refine_ls_R_factor_all 0.0622
_refine_ls_R_factor_gt 0.0540
_refine_ls_shift/su_max 0.000
_refine_ls_shift/su_mean 0.000
_refine_ls_structure_factor_coef Fsqd
_refine_ls_weighting_details 'w=1/[\s^2^(Fo^2^)+(0.0889P)^2^+0.2312P] where P=(Fo^2^+2Fc^2^)/3'
_refine_ls_weighting_scheme calc
_refine_ls_wR_factor_gt 0.1449
_refine_ls_wR_factor_ref 0.1554
_reflns_number_gt 2049
_reflns_number_total 2419
_reflns_threshold_expression I>2\s(I)
_cod_data_source_file hb7150.cif
_cod_data_source_block I
_cod_database_code 2238733
_shelx_space_group_comment
;
The symmetry employed for this shelxl refinement is uniquely defined
by the following loop, which should always be used as a source of
symmetry information in preference to the above space-group names.
They are only intended as comments.
;

loop_
_space_group_symop_operation_xyz
'x, y, z'
'-x, -y, -z'

loop_
_atom_site_type_symbol
_atom_site_label
_atom_site_fract_x
_atom_site_fract_y
_atom_site_fract_z
_atom_site_U_iso_or_equiv
_atom_site_adp_type
_atom_site_calc_flag
_atom_site_occupancy
_atom_site_disorder_assembly
_atom_site_disorder_group
S S1 0.51402(10) 0.35821(8) 0.70404(6) 0.0398(3) Uani d 1 . .
F F1 1.2832(3) 0.1041(3) 1.0280(2) 0.0764(7) Uani d 1 . .
F F2 1.0648(3) 0.1392(4) 1.16595(19) 0.0849(8) Uani d 1 . .
F F3 1.1664(14) 0.3549(10) 1.0613(12) 0.054(2) Uani d 0.61(7) A 1
F F3A 1.094(10) 0.3613(16) 1.106(6) 0.100(14) Uani d 0.39(7) A 2
O O1 0.2047(3) 0.4458(2) 0.56512(17) 0.0405(5) Uani d 1 . .
O O2 -0.0035(3) 0.7122(2) 0.54064(19) 0.0427(5) Uani d 1 . .
H H2 -0.0646 0.6592 0.5121 0.064 Uiso calc 1 . .
C C1 0.1620(4) 0.6021(3) 0.5733(2) 0.0332(5) Uani d 1 . .
C C2 0.2907(4) 0.6861(3) 0.6177(2) 0.0316(5) Uani d 1 . .
C C3 0.2487(4) 0.8678(3) 0.5973(2) 0.0376(6) Uani d 1 . .
H H3 0.1387 0.9315 0.5595 0.045 Uiso calc 1 . .
C C4 0.3668(4) 0.9550(3) 0.6319(2) 0.0396(6) Uani d 1 . .
H H4 0.3375 1.0757 0.6172 0.048 Uiso calc 1 . .
C C5 0.5291(4) 0.8595(4) 0.6888(2) 0.0400(6) Uani d 1 . .
H H5 0.6098 0.9166 0.7125 0.048 Uiso calc 1 . .
C C6 0.5730(4) 0.6794(3) 0.7109(2) 0.0362(6) Uani d 1 . .
H H6 0.6825 0.6174 0.7497 0.043 Uiso calc 1 . .
C C7 0.4555(3) 0.5897(3) 0.6759(2) 0.0303(5) Uani d 1 . .
C C8 0.6908(4) 0.3131(3) 0.8091(2) 0.0328(5) Uani d 1 . .
C C9 0.6355(4) 0.3133(3) 0.9291(2) 0.0378(6) Uani d 1 . .
H H9 0.5055 0.3396 0.9548 0.045 Uiso calc 1 . .
C C10 0.7722(4) 0.2748(4) 1.0114(2) 0.0405(6) Uani d 1 . .
H H10 0.7343 0.2740 1.0921 0.049 Uiso calc 1 . .
C C11 0.9646(4) 0.2375(3) 0.9731(2) 0.0335(6) Uani d 1 . .
C C12 1.0216(4) 0.2340(4) 0.8540(3) 0.0447(7) Uani d 1 . .
H H12 1.1518 0.2070 0.8288 0.054 Uiso calc 1 . .
C C13 0.8857(4) 0.2704(4) 0.7719(3) 0.0461(7) Uani d 1 . .
H H13 0.9246 0.2663 0.6915 0.055 Uiso calc 1 . .
C C14 1.1122(4) 0.2104(4) 1.0605(3) 0.0450(7) Uani d 1 . .

loop_
_atom_site_aniso_label
_atom_site_aniso_U_11
_atom_site_aniso_U_22
_atom_site_aniso_U_33
_atom_site_aniso_U_12
_atom_site_aniso_U_13
_atom_site_aniso_U_23
S1 0.0441(4) 0.0305(4) 0.0495(4) -0.0120(3) -0.0242(3) -0.0013(3)
F1 0.0508(12) 0.0796(15) 0.0942(17) 0.0002(10) -0.0385(11) -0.0105(12)
F2 0.0770(15) 0.134(2) 0.0508(12) -0.0459(15) -0.0335(10) 0.0265(12)
F3 0.057(5) 0.0356(19) 0.078(4) -0.0181(19) -0.034(4) -0.002(2)
F3A 0.15(3) 0.034(3) 0.14(2) -0.024(7) -0.11(2) -0.002(6)
O1 0.0417(10) 0.0349(10) 0.0504(11) -0.0126(8) -0.0228(8) -0.0039(8)
O2 0.0356(10) 0.0404(10) 0.0559(12) -0.0100(8) -0.0219(8) -0.0055(9)
C1 0.0336(13) 0.0385(14) 0.0295(12) -0.0123(10) -0.0104(10) 0.0000(10)
C2 0.0343(13) 0.0335(12) 0.0293(12) -0.0112(10) -0.0075(9) -0.0039(9)
C3 0.0381(13) 0.0339(13) 0.0410(14) -0.0075(11) -0.0138(11) -0.0026(10)
C4 0.0456(15) 0.0300(13) 0.0460(15) -0.0124(11) -0.0143(12) -0.0016(11)
C5 0.0415(15) 0.0410(15) 0.0452(15) -0.0190(12) -0.0141(12) -0.0055(11)
C6 0.0331(13) 0.0373(14) 0.0412(14) -0.0117(11) -0.0143(11) -0.0019(11)
C7 0.0308(12) 0.0316(12) 0.0302(12) -0.0101(10) -0.0078(9) -0.0023(9)
C8 0.0339(12) 0.0267(12) 0.0393(13) -0.0082(9) -0.0143(10) -0.0009(10)
C9 0.0317(13) 0.0391(14) 0.0441(15) -0.0103(11) -0.0066(11) -0.0067(11)
C10 0.0466(15) 0.0464(16) 0.0333(13) -0.0192(12) -0.0066(11) -0.0041(11)
C11 0.0387(13) 0.0219(11) 0.0424(14) -0.0100(9) -0.0145(11) -0.0005(9)
C12 0.0320(13) 0.0542(17) 0.0466(16) -0.0077(12) -0.0078(11) -0.0086(13)
C13 0.0395(15) 0.0595(18) 0.0365(14) -0.0091(13) -0.0037(11) -0.0071(13)
C14 0.0550(18) 0.0317(13) 0.0538(17) -0.0154(12) -0.0258(14) 0.0006(12)

loop_
_atom_type_symbol
_atom_type_description
_atom_type_scat_dispersion_real
_atom_type_scat_dispersion_imag
_atom_type_scat_source
C C 0.0181 0.0091 'International Tables Vol C Tables 4.2.6.8 and 6.1.1.4'
H H 0.0000 0.0000 'International Tables Vol C Tables 4.2.6.8 and 6.1.1.4'
O O 0.0492 0.0322 'International Tables Vol C Tables 4.2.6.8 and 6.1.1.4'
F F 0.0727 0.0534 'International Tables Vol C Tables 4.2.6.8 and 6.1.1.4'
S S 0.3331 0.5567 'International Tables Vol C Tables 4.2.6.8 and 6.1.1.4'

loop_
_geom_angle_atom_site_label_1
_geom_angle_atom_site_label_2
_geom_angle_atom_site_label_3
_geom_angle
C7 S1 C8 101.59(11)
C1 O2 H2 109.5
O1 C1 O2 122.6(2)
O1 C1 C2 123.3(2)
O2 C1 C2 114.1(2)
C3 C2 C1 118.3(2)
C3 C2 C7 119.4(2)
C7 C2 C1 122.3(2)
C2 C3 H3 119.2
C4 C3 C2 121.6(2)
C4 C3 H3 119.2
C3 C4 H4 120.6
C5 C4 C3 118.8(2)
C5 C4 H4 120.6
C4 C5 H5 119.7
C4 C5 C6 120.7(2)
C6 C5 H5 119.7
C5 C6 H6 119.5
C5 C6 C7 121.1(2)
C7 C6 H6 119.5
C2 C7 S1 120.83(18)
C6 C7 S1 120.71(19)
C6 C7 C2 118.5(2)
C9 C8 S1 120.1(2)
C9 C8 C13 119.2(2)
C13 C8 S1 120.6(2)
C8 C9 H9 119.7
C8 C9 C10 120.5(2)
C10 C9 H9 119.7
C9 C10 H10 120.2
C11 C10 C9 119.7(2)
C11 C10 H10 120.2
C10 C11 C14 120.1(2)
C12 C11 C10 120.3(2)
C12 C11 C14 119.5(3)
C11 C12 H12 120.0
C11 C12 C13 120.0(3)
C13 C12 H12 120.0
C8 C13 H13 119.9
C12 C13 C8 120.2(3)
C12 C13 H13 119.9
F1 C14 F3 97.8(5)
F1 C14 F3A 122(3)
F1 C14 C11 113.7(2)
F2 C14 F1 104.4(2)
F2 C14 F3 115.3(6)
F2 C14 F3A 91(3)
F2 C14 C11 113.2(2)
F3 C14 C11 111.3(4)
F3A C14 C11 110.3(8)

loop_
_geom_bond_atom_site_label_1
_geom_bond_atom_site_label_2
_geom_bond_distance
S1 C7 1.782(2)
S1 C8 1.783(2)
F1 C14 1.328(4)
F2 C14 1.322(4)
F3 C14 1.343(8)
F3A C14 1.35(2)
O1 C1 1.218(3)
O2 H2 0.8200
O2 C1 1.324(3)
C1 C2 1.477(3)
C2 C3 1.400(4)
C2 C7 1.404(3)
C3 H3 0.9300
C3 C4 1.383(4)
C4 H4 0.9300
C4 C5 1.381(4)
C5 H5 0.9300
C5 C6 1.387(4)
C6 H6 0.9300
C6 C7 1.396(3)
C8 C9 1.381(4)
C8 C13 1.390(4)
C9 H9 0.9300
C9 C10 1.384(4)
C10 H10 0.9300
C10 C11 1.378(4)
C11 C12 1.375(4)
C11 C14 1.496(4)
C12 H12 0.9300
C12 C13 1.380(4)
C13 H13 0.9300

loop_
_geom_hbond_atom_site_label_D
_geom_hbond_atom_site_label_H
_geom_hbond_atom_site_label_A
_geom_hbond_site_symmetry_A
_geom_hbond_distance_DH
_geom_hbond_distance_HA
_geom_hbond_distance_DA
_geom_hbond_angle_DHA
O2 H2 O1 2_566 0.82 1.86 2.677(3) 175
C6 H6 F3 2_767 0.93 2.59 3.319(10) 136
C6 H6 F3A 2_767 0.93 2.50 3.294(16) 144

loop_
_geom_torsion_atom_site_label_1
_geom_torsion_atom_site_label_2
_geom_torsion_atom_site_label_3
_geom_torsion_atom_site_label_4
_geom_torsion
S1 C8 C9 C10 178.6(2)
S1 C8 C13 C12 -179.4(2)
O1 C1 C2 C3 165.0(3)
O1 C1 C2 C7 -13.0(4)
O2 C1 C2 C3 -13.7(3)
O2 C1 C2 C7 168.3(2)
C1 C2 C3 C4 -177.4(2)
C1 C2 C7 S1 -2.1(3)
C1 C2 C7 C6 177.6(2)
C2 C3 C4 C5 -0.5(4)
C3 C2 C7 S1 179.85(19)
C3 C2 C7 C6 -0.4(4)
C3 C4 C5 C6 0.0(4)
C4 C5 C6 C7 0.3(4)
C5 C6 C7 S1 179.6(2)
C5 C6 C7 C2 -0.1(4)
C7 S1 C8 C9 89.1(2)
C7 S1 C8 C13 -93.5(2)
C7 C2 C3 C4 0.7(4)
C8 S1 C7 C2 -165.8(2)
C8 S1 C7 C6 14.5(2)
C8 C9 C10 C11 0.6(4)
C9 C8 C13 C12 -2.0(4)
C9 C10 C11 C12 -1.7(4)
C9 C10 C11 C14 174.9(2)
C10 C11 C12 C13 1.0(4)
C10 C11 C14 F1 151.3(3)
C10 C11 C14 F2 32.4(4)
C10 C11 C14 F3 -99.4(7)
C10 C11 C14 F3A -68(4)
C11 C12 C13 C8 0.9(5)
C12 C11 C14 F1 -32.1(4)
C12 C11 C14 F2 -151.0(3)
C12 C11 C14 F3 77.2(7)
C12 C11 C14 F3A 109(4)
C13 C8 C9 C10 1.2(4)
C14 C11 C12 C13 -175.6(3)
